data_4503716
loop_
_publ_author_name
'Pramanik, Avijit'
'Das, Gopal'

_publ_section_title
;
 Molecular to Supramolecular Structure: Influence of Coordination
 Environment in Azo-dye Complexes
;
_journal_issue 8
_journal_name_full 'Crystal Growth &amp; Design'
_journal_page_first 3107
_journal_paper_doi 10.1021/cg800315e
_journal_volume 8
_journal_year 2008
_chemical_formula_sum 'C18 H18 Cl2 N8 O Zn'
_chemical_formula_weight 498.69
_chemical_name_systematic
; 
 ? 
;
_space_group_IT_number 14
_symmetry_cell_setting monoclinic
_symmetry_space_group_name_Hall '-P 2ybc'
_symmetry_space_group_name_H-M 'P 1 21/c 1'
_atom_sites_solution_hydrogens geom
_atom_sites_solution_primary direct
_atom_sites_solution_secondary difmap
_audit_creation_method SHELXL-97
_cell_angle_alpha 90.00
_cell_angle_beta 94.785(2)
_cell_angle_gamma 90.00
_cell_formula_units_Z 4
_cell_length_a 8.1606(2)
_cell_length_b 19.2921(5)
_cell_length_c 14.0277(5)
_cell_measurement_reflns_used 8616
_cell_measurement_temperature 298(2)
_cell_measurement_theta_max 27.09
_cell_measurement_theta_min 2.50
_cell_volume 2200.76(11)
_computing_cell_refinement 'Bruker SMART'
_computing_data_collection 'Bruker SMART'
_computing_data_reduction 'Bruker SAINT'
_computing_molecular_graphics 'Bruker SHELXTL'
_computing_publication_material 'Bruker SHELXTL'
_computing_structure_refinement 'SHELXL-97 (Sheldrick, 1997)'
_computing_structure_solution 'SHELXS-97 (Sheldrick, 1990)'
_diffrn_ambient_temperature 298(2)
_diffrn_measured_fraction_theta_full 1.000
_diffrn_measured_fraction_theta_max 1.000
_diffrn_measurement_device_type 'CCD area detector'
_diffrn_measurement_method 'phi and omega scans'
_diffrn_radiation_monochromator graphite
_diffrn_radiation_source 'fine-focus sealed tube'
_diffrn_radiation_type MoK\a
_diffrn_radiation_wavelength 0.71073
_diffrn_reflns_av_R_equivalents 0.0294
_diffrn_reflns_av_sigmaI/netI 0.0236
_diffrn_reflns_limit_h_max 10
_diffrn_reflns_limit_h_min -10
_diffrn_reflns_limit_k_max 25
_diffrn_reflns_limit_k_min -25
_diffrn_reflns_limit_l_max 18
_diffrn_reflns_limit_l_min -16
_diffrn_reflns_number 30105
_diffrn_reflns_theta_full 28.30
_diffrn_reflns_theta_max 28.30
_diffrn_reflns_theta_min 1.80
_exptl_absorpt_coefficient_mu 1.388
_exptl_absorpt_correction_T_max 0.851
_exptl_absorpt_correction_T_min 0.772
_exptl_absorpt_correction_type multi-scan
_exptl_absorpt_process_details 'SADABS (Sheldrick, 1997)'
_exptl_crystal_colour colorless
_exptl_crystal_density_diffrn 1.509
_exptl_crystal_density_method 'not measured'
_exptl_crystal_description reactangular
_exptl_crystal_F_000 1088
_exptl_crystal_size_max 0.19
_exptl_crystal_size_mid 0.16
_exptl_crystal_size_min 0.11
_refine_diff_density_max 0.494
_refine_diff_density_min -0.237
_refine_diff_density_rms 0.048
_refine_ls_extinction_method none
_refine_ls_goodness_of_fit_ref 1.024
_refine_ls_matrix_type full
_refine_ls_number_parameters 279
_refine_ls_number_reflns 5458
_refine_ls_number_restraints 0
_refine_ls_restrained_S_all 1.024
_refine_ls_R_factor_all 0.0502
_refine_ls_R_factor_gt 0.0309
_refine_ls_shift/su_max 0.028
_refine_ls_shift/su_mean 0.002
_refine_ls_structure_factor_coef Fsqd
_refine_ls_weighting_details 'calc w=1/[\s^2^(Fo^2^)+(0.0395P)^2^+0.4538P] where P=(Fo^2^+2Fc^2^)/3'
_refine_ls_weighting_scheme calc
_refine_ls_wR_factor_gt 0.0730
_refine_ls_wR_factor_ref 0.0809
_reflns_number_gt 4993
_reflns_number_total 5458
_reflns_threshold_expression >2sigma(I)
_cod_data_source_file cg800315e-file004.cif
_cod_data_source_block complex3
_cod_depositor_comments
;
The following automatic conversions were performed:

'_symmetry_cell_setting' value 'Monoclinic' changed to 'monoclinic'
according to /home/saulius/struct/CIF-dictionaries/cif_core.dic
dictionary named 'cif_core.dic' version 2.4.1 from
2010-06-29.

'_exptl_absorpt_correction_type' value 'Multi-Scan'
changed to 'multi-scan' according to
/home/saulius/struct/CIF-dictionaries/cif_core.dic dictionary named
'cif_core.dic' version 2.4.1 from 2010-06-29.

Automatic conversion script
Id: cif_fix_values 1715 2011-07-08 13:25:40Z adriana 
;
_cod_original_sg_symbol_H-M 'P2(1)/c  '
_cod_database_code 4503716

loop_
_symmetry_equiv_pos_as_xyz
'x, y, z'
'-x, y+1/2, -z+1/2'
'-x, -y, -z'
'x, -y-1/2, z-1/2'

loop_
_atom_site_label
_atom_site_type_symbol
_atom_site_fract_x
_atom_site_fract_y
_atom_site_fract_z
_atom_site_U_iso_or_equiv
_atom_site_adp_type
_atom_site_occupancy
_atom_site_symmetry_multiplicity
_atom_site_calc_flag
_atom_site_refinement_flags
Zn1 Zn 0.42118(2) 0.603391(11) 0.237463(17) 0.04206(8) Uani 1 1 d .
Cl2 Cl 0.53115(5) 0.62550(3) 0.09139(4) 0.05025(13) Uani 1 1 d .
C4 C -0.0058(2) 0.42174(10) 0.09196(13) 0.0388(4) Uani 1 1 d .
C5 C -0.1373(2) 0.38340(10) 0.05111(15) 0.0450(4) Uani 1 1 d .
H5 H -0.2375 0.4049 0.0339 0.054 Uiso 1 1 calc R
C9 C 0.1444(3) 0.38982(11) 0.11461(18) 0.0566(6) Uani 1 1 d .
H9 H 0.2335 0.4157 0.1404 0.068 Uiso 1 1 calc R
C7 C 0.0303(3) 0.28170(11) 0.06114(18) 0.0621(6) Uani 1 1 d .
H7 H 0.0416 0.2342 0.0523 0.075 Uiso 1 1 calc R
C6 C -0.1186(3) 0.31325(11) 0.03611(17) 0.0576(6) Uani 1 1 d .
H4N H -0.2066 0.2872 0.0091 0.069 Uiso 1 1 calc R
C8 C 0.1623(3) 0.31983(12) 0.09902(19) 0.0662(7) Uani 1 1 d .
H8 H 0.2633 0.2985 0.1141 0.079 Uiso 1 1 calc R
C15 C 0.1286(3) 0.51303(14) 0.63494(18) 0.0669(6) Uani 1 1 d .
H15 H 0.1102 0.4798 0.6809 0.080 Uiso 1 1 calc R
C13 C 0.2369(2) 0.54472(10) 0.48873(15) 0.0451(4) Uani 1 1 d .
C14 C 0.2111(2) 0.49493(12) 0.55705(16) 0.0540(5) Uani 1 1 d .
H14 H 0.2490 0.4499 0.5503 0.065 Uiso 1 1 calc R
C18 C 0.1846(3) 0.61166(12) 0.49977(17) 0.0649(6) Uani 1 1 d .
H18 H 0.2038 0.6451 0.4542 0.078 Uiso 1 1 calc R
C16 C 0.0733(3) 0.57950(17) 0.64563(18) 0.0738(7) Uani 1 1 d .
H16 H 0.0158 0.5910 0.6979 0.089 Uiso 1 1 calc R
C17 C 0.1033(4) 0.62912(15) 0.57883(19) 0.0805(8) Uani 1 1 d .
H17 H 0.0687 0.6745 0.5869 0.097 Uiso 1 1 calc R
C1 C 0.0599(2) 0.59228(9) 0.17297(13) 0.0354(4) Uani 1 1 d .
C3 C -0.0504(2) 0.69240(11) 0.20033(18) 0.0540(5) Uani 1 1 d .
H3 H -0.1255 0.7284 0.2037 0.065 Uiso 1 1 calc R
C2 C 0.1119(2) 0.69402(10) 0.23087(17) 0.0509(5) Uani 1 1 d .
H2 H 0.1675 0.7319 0.2588 0.061 Uiso 1 1 calc R
C10 C 0.4394(2) 0.45772(10) 0.31383(14) 0.0420(4) Uani 1 1 d .
C12 C 0.5570(3) 0.39523(11) 0.21023(18) 0.0564(5) Uani 1 1 d .
H12 H 0.6015 0.3581 0.1790 0.068 Uiso 1 1 calc R
C11 C 0.5488(2) 0.46208(11) 0.18031(16) 0.0501(5) Uani 1 1 d .
H11 H 0.5879 0.4786 0.1242 0.060 Uiso 1 1 calc R
N5 N 0.47413(17) 0.50152(8) 0.24548(11) 0.0405(3) Uani 1 1 d .
N8 N 0.31659(18) 0.53105(8) 0.40378(12) 0.0438(4) Uani 1 1 d .
N7 N 0.36290(19) 0.46970(9) 0.39734(12) 0.0462(4) Uani 1 1 d .
N6 N 0.4875(2) 0.39324(8) 0.29447(14) 0.0519(4) Uani 1 1 d .
H6N H 0.4763 0.3571 0.3293 0.062 Uiso 1 1 calc R
N3 N 0.08836(17) 0.52386(8) 0.14944(11) 0.0378(3) Uani 1 1 d .
N2 N -0.08179(18) 0.62828(8) 0.16395(12) 0.0439(4) Uani 1 1 d .
H2N H -0.1753 0.6133 0.1395 0.053 Uiso 1 1 calc R
N1 N 0.18059(16) 0.63092(8) 0.21394(11) 0.0385(3) Uani 1 1 d .
N4 N -0.03635(17) 0.49297(8) 0.11106(11) 0.0385(3) Uani 1 1 d .
Cl1 Cl 0.53939(8) 0.68030(4) 0.34129(5) 0.07526(19) Uani 1 1 d .
O1 O 0.4174(4) 0.29029(12) 0.42217(19) 0.1097(9) Uani 1 1 d .
H2O H 0.5216(18) 0.2906(9) 0.4314(12) 0.010(4) Uiso 1 1 d .
H1O H 0.452(7) 0.239(3) 0.426(4) 0.21(2) Uiso 1 1 d .

loop_
_atom_site_aniso_label
_atom_site_aniso_U_11
_atom_site_aniso_U_22
_atom_site_aniso_U_33
_atom_site_aniso_U_23
_atom_site_aniso_U_13
_atom_site_aniso_U_12
Zn1 0.03233(11) 0.03986(13) 0.05327(16) -0.00361(10) -0.00071(9) -0.00217(8)
Cl2 0.0389(2) 0.0555(3) 0.0565(3) 0.0095(2) 0.0056(2) -0.0016(2)
C4 0.0416(9) 0.0390(9) 0.0359(10) 0.0005(8) 0.0043(8) -0.0009(7)
C5 0.0411(9) 0.0497(11) 0.0445(12) -0.0025(9) 0.0049(8) -0.0054(8)
C9 0.0491(11) 0.0475(12) 0.0702(16) -0.0066(10) -0.0130(10) 0.0040(9)
C7 0.0845(16) 0.0380(11) 0.0638(16) -0.0051(10) 0.0061(12) -0.0005(11)
C6 0.0633(13) 0.0503(12) 0.0600(15) -0.0100(10) 0.0090(11) -0.0171(10)
C8 0.0670(14) 0.0484(13) 0.0802(18) -0.0062(12) -0.0111(13) 0.0142(11)
C15 0.0652(14) 0.0851(18) 0.0514(15) 0.0158(13) 0.0108(11) -0.0011(13)
C13 0.0422(9) 0.0515(11) 0.0413(12) 0.0035(9) 0.0014(8) 0.0004(8)
C14 0.0517(11) 0.0587(13) 0.0519(14) 0.0063(10) 0.0064(10) 0.0010(10)
C18 0.0892(17) 0.0591(14) 0.0480(14) 0.0070(11) 0.0150(12) 0.0144(12)
C16 0.0757(16) 0.102(2) 0.0452(15) 0.0019(14) 0.0153(12) 0.0192(15)
C17 0.112(2) 0.0754(17) 0.0557(17) -0.0003(13) 0.0184(15) 0.0325(16)
C1 0.0316(8) 0.0380(9) 0.0372(10) 0.0032(7) 0.0057(7) 0.0004(7)
C3 0.0457(10) 0.0432(11) 0.0734(16) -0.0050(10) 0.0063(10) 0.0112(9)
C2 0.0487(10) 0.0389(10) 0.0649(14) -0.0083(9) 0.0040(10) 0.0027(8)
C10 0.0362(8) 0.0441(10) 0.0455(12) 0.0028(9) 0.0021(8) 0.0015(7)
C12 0.0547(12) 0.0525(13) 0.0630(15) -0.0014(11) 0.0118(11) 0.0138(10)
C11 0.0470(10) 0.0503(12) 0.0545(13) 0.0007(10) 0.0126(9) 0.0073(9)
N5 0.0341(7) 0.0439(9) 0.0435(9) 0.0013(7) 0.0028(6) 0.0025(6)
N8 0.0422(8) 0.0444(9) 0.0447(10) 0.0045(7) 0.0023(7) -0.0007(7)
N7 0.0445(8) 0.0444(9) 0.0495(10) 0.0049(7) 0.0025(7) 0.0008(7)
N6 0.0536(9) 0.0431(9) 0.0593(12) 0.0086(8) 0.0069(8) 0.0077(7)
N3 0.0348(7) 0.0376(8) 0.0413(9) -0.0001(6) 0.0037(6) -0.0012(6)
N2 0.0312(7) 0.0453(9) 0.0550(11) 0.0007(7) 0.0018(7) 0.0034(6)
N1 0.0344(7) 0.0373(8) 0.0439(9) -0.0021(7) 0.0028(6) 0.0000(6)
N4 0.0358(7) 0.0410(8) 0.0388(9) 0.0002(7) 0.0037(6) -0.0024(6)
Cl1 0.0818(4) 0.0726(4) 0.0698(4) -0.0173(3) -0.0027(3) -0.0353(3)
O1 0.173(3) 0.0581(13) 0.1000(19) 0.0103(11) 0.0242(19) -0.0110(17)

loop_
_atom_type_symbol
_atom_type_description
_atom_type_scat_dispersion_real
_atom_type_scat_dispersion_imag
_atom_type_scat_source
C C 0.0033 0.0016 'International Tables Vol C Tables 4.2.6.8 and 6.1.1.4'
H H 0.0000 0.0000 'International Tables Vol C Tables 4.2.6.8 and 6.1.1.4'
N N 0.0061 0.0033 'International Tables Vol C Tables 4.2.6.8 and 6.1.1.4'
Cl Cl 0.1484 0.1585 'International Tables Vol C Tables 4.2.6.8 and 6.1.1.4'
Zn Zn 0.2839 1.4301 'International Tables Vol C Tables 4.2.6.8 and 6.1.1.4'
O O 0.0106 0.0060 'International Tables Vol C Tables 4.2.6.8 and 6.1.1.4'

loop_
_geom_angle_atom_site_label_1
_geom_angle_atom_site_label_2
_geom_angle_atom_site_label_3
_geom_angle
N5 Zn1 N1 117.62(6)
N5 Zn1 Cl1 122.10(5)
N1 Zn1 Cl1 106.86(5)
N5 Zn1 Cl2 97.50(5)
N1 Zn1 Cl2 104.21(5)
Cl1 Zn1 Cl2 105.80(2)
C9 C4 C5 119.82(18)
C9 C4 N4 123.42(17)
C5 C4 N4 116.73(16)
C6 C5 C4 119.62(19)
C8 C9 C4 120.2(2)
C8 C7 C6 120.5(2)
C7 C6 C5 120.0(2)
C7 C8 C9 119.8(2)
C16 C15 C14 120.8(2)
C18 C13 C14 120.5(2)
C18 C13 N8 115.79(18)
C14 C13 N8 123.72(19)
C15 C14 C13 119.1(2)
C13 C18 C17 119.7(2)
C15 C16 C17 119.8(2)
C16 C17 C18 120.1(3)
N1 C1 N2 110.58(15)
N1 C1 N3 120.36(15)
N2 C1 N3 129.00(16)
N2 C3 C2 106.79(17)
C3 C2 N1 109.11(18)
N5 C10 N6 111.18(18)
N5 C10 N7 129.83(17)
N6 C10 N7 118.99(17)
N6 C12 C11 106.50(18)
C12 C11 N5 109.54(19)
C10 N5 C11 105.20(16)
C10 N5 Zn1 127.19(13)
C11 N5 Zn1 127.58(14)
N7 N8 C13 113.39(16)
N8 N7 C10 112.22(16)
C10 N6 C12 107.58(17)
N4 N3 C1 114.01(14)
C1 N2 C3 107.56(16)
C1 N1 C2 105.95(15)
C1 N1 Zn1 126.51(12)
C2 N1 Zn1 127.41(13)
N3 N4 C4 112.84(14)

loop_
_geom_bond_atom_site_label_1
_geom_bond_atom_site_label_2
_geom_bond_distance
Zn1 N5 2.0134(15)
Zn1 N1 2.0341(14)
Zn1 Cl1 2.2403(6)
Zn1 Cl2 2.3436(6)
C4 C9 1.385(3)
C4 C5 1.387(3)
C4 N4 1.426(2)
C5 C6 1.380(3)
C9 C8 1.378(3)
C7 C8 1.374(3)
C7 C6 1.378(3)
C15 C16 1.372(4)
C15 C14 1.375(3)
C13 C18 1.373(3)
C13 C14 1.385(3)
C13 N8 1.429(3)
C18 C17 1.381(3)
C16 C17 1.376(4)
C1 N1 1.327(2)
C1 N2 1.346(2)
C1 N3 1.385(2)
C3 N2 1.354(3)
C3 C2 1.358(3)
C2 N1 1.369(2)
C10 N5 1.326(2)
C10 N6 1.339(2)
C10 N7 1.392(3)
C12 N6 1.353(3)
C12 C11 1.356(3)
C11 N5 1.371(2)
N8 N7 1.248(2)
N3 N4 1.261(2)
